data_1566273
loop_
_publ_author_name
'Huang, Xianqiang'
'Cui, Yanan'
'Liu, Gang'
'Wang, Haitao'
'Ren, Junyu'
'Zhang, Yalin'
'Shen, Guodong'
'Lv, Lingling'
'Wang, Huai-Wei'
'Chen, Yi-Fa'

_publ_section_title
;
 Imidazole-Dependent Assembly of Copper Polymolybdate Frameworks for
 One-Pot Sulfide Oxidation and C--H Activation
;
_journal_issue 3
_journal_name_full 'Energy &amp; Fuels'
_journal_page_first 1665
_journal_page_last 1675
_journal_paper_doi 10.1021/acs.energyfuels.1c03886
_journal_volume 36
_journal_year 2022
_chemical_formula_sum 'C28 H48 Cu Mo4 N8 O13'
_chemical_formula_weight 1152.04
_space_group_crystal_system triclinic
_space_group_IT_number 2
_space_group_name_Hall '-P 1'
_space_group_name_H-M_alt 'P -1'
_atom_sites_solution_hydrogens mixed
_audit_creation_method SHELXL-2018/3
_cell_angle_alpha 67.1770(10)
_cell_angle_beta 71.0680(10)
_cell_angle_gamma 78.144(2)
_cell_formula_units_Z 2
_cell_length_a 11.2610(11)
_cell_length_b 14.1964(12)
_cell_length_c 14.5600(13)
_cell_measurement_reflns_used 1024
_cell_measurement_temperature 298(2)
_cell_measurement_theta_max 28.214
_cell_measurement_theta_min 2.971
_cell_volume 2020.9(3)
_computing_cell_refinement 'Bruker SMART'
_computing_data_collection 'Bruker SMART'
_computing_data_reduction 'Bruker SHELXTL'
_computing_molecular_graphics 'Bruker SHELXTL'
_computing_publication_material 'Bruker SHELXTL'
_computing_structure_refinement 'SHELXL-2018/3 (Sheldrick, 2018)'
_computing_structure_solution 'Bruker SHELXTL'
_diffrn_ambient_temperature 298(2)
_diffrn_measured_fraction_theta_full 0.985
_diffrn_measured_fraction_theta_max 0.985
_diffrn_measurement_device_type 'CCD area detector'
_diffrn_measurement_method 'phi and omega scans'
_diffrn_radiation_type MoK\a
_diffrn_radiation_wavelength 0.71073
_diffrn_reflns_av_R_equivalents 0.0263
_diffrn_reflns_av_unetI/netI 0.0426
_diffrn_reflns_Laue_measured_fraction_full 0.985
_diffrn_reflns_Laue_measured_fraction_max 0.985
_diffrn_reflns_limit_h_max 11
_diffrn_reflns_limit_h_min -13
_diffrn_reflns_limit_k_max 16
_diffrn_reflns_limit_k_min -16
_diffrn_reflns_limit_l_max 17
_diffrn_reflns_limit_l_min -17
_diffrn_reflns_number 10300
_diffrn_reflns_point_group_measured_fraction_full 0.985
_diffrn_reflns_point_group_measured_fraction_max 0.985
_diffrn_reflns_theta_full 25.019
_diffrn_reflns_theta_max 25.019
_diffrn_reflns_theta_min 2.363
_exptl_absorpt_coefficient_mu 1.792
_exptl_absorpt_correction_T_max 0.7385
_exptl_absorpt_correction_T_min 0.7046
_exptl_absorpt_correction_type multi-scan
_exptl_absorpt_process_details sadabs
_exptl_crystal_colour blue
_exptl_crystal_density_diffrn 1.893
_exptl_crystal_description block
_exptl_crystal_F_000 1146
_exptl_crystal_size_max 0.210
_exptl_crystal_size_mid 0.200
_exptl_crystal_size_min 0.180
_refine_diff_density_max 0.712
_refine_diff_density_min -0.826
_refine_diff_density_rms 0.117
_refine_ls_extinction_coef 0.0022(3)
_refine_ls_extinction_expression Fc^*^=kFc[1+0.001xFc^2^\l^3^/sin(2\q)]^-1/4^
_refine_ls_extinction_method 'SHELXL-2018/3 (Sheldrick 2018)'
_refine_ls_goodness_of_fit_ref 1.052
_refine_ls_hydrogen_treatment constr
_refine_ls_matrix_type full
_refine_ls_number_parameters 499
_refine_ls_number_reflns 7026
_refine_ls_number_restraints 115
_refine_ls_restrained_S_all 1.074
_refine_ls_R_factor_all 0.0573
_refine_ls_R_factor_gt 0.0384
_refine_ls_shift/su_max 0.000
_refine_ls_shift/su_mean 0.000
_refine_ls_structure_factor_coef Fsqd
_refine_ls_weighting_details 'w=1/[\s^2^(Fo^2^)+(0.0636P)^2^] where P=(Fo^2^+2Fc^2^)/3'
_refine_ls_weighting_scheme calc
_refine_ls_wR_factor_gt 0.1015
_refine_ls_wR_factor_ref 0.1136
_reflns_Friedel_coverage 0.000
_reflns_number_gt 5238
_reflns_number_total 7026
_reflns_threshold_expression 'I > 2\s(I)'
_cod_data_source_file ef1c03886_si_004.cif
_cod_data_source_block 170413b
_cod_database_code 1566273
_shelx_shelxl_version_number 2018/3
_shelx_space_group_comment
; 
The symmetry employed for this shelxl refinement is uniquely defined 
by the following loop, which should always be used as a source of 
symmetry information in preference to the above space-group names. 
They are only intended as comments. 
;
_shelx_estimated_absorpt_t_min 0.705
_shelx_estimated_absorpt_t_max 0.739

loop_
_space_group_symop_operation_xyz
'x, y, z'
'-x, -y, -z'

loop_
_atom_site_label
_atom_site_type_symbol
_atom_site_fract_x
_atom_site_fract_y
_atom_site_fract_z
_atom_site_U_iso_or_equiv
_atom_site_adp_type
_atom_site_occupancy
_atom_site_site_symmetry_order
_atom_site_calc_flag
_atom_site_refinement_flags_posn
_atom_site_refinement_flags_adp
_atom_site_refinement_flags_occupancy
_atom_site_disorder_assembly
_atom_site_disorder_group
Cu1 Cu 0.500000 0.500000 0.000000 0.0427(3) Uani 1 2 d S . P . .
Cu2 Cu 0.500000 0.000000 0.500000 0.0470(3) Uani 1 2 d S . P . .
Mo1 Mo 0.47413(4) 0.33026(3) 0.45009(3) 0.02771(13) Uani 1 1 d . . . . .
Mo2 Mo 0.66399(4) 0.48178(3) 0.24380(3) 0.02749(13) Uani 1 1 d . . . . .
Mo3 Mo 0.33383(4) 0.52458(3) 0.51537(3) 0.02670(13) Uani 1 1 d . . . . .
Mo4 Mo 0.48899(4) 0.32202(3) 0.68630(3) 0.03147(14) Uani 1 1 d . . . . .
N1 N 0.5103(4) 0.3487(3) 0.0508(3) 0.0398(11) Uani 1 1 d . . . . .
N2 N 0.5290(4) 0.1907(4) 0.0535(4) 0.0485(12) Uani 1 1 d . . . . .
N3 N 0.3213(4) 0.5032(3) 0.0901(3) 0.0381(10) Uani 1 1 d . . . . .
N4 N 0.1511(4) 0.5046(3) 0.2170(3) 0.0319(9) Uani 1 1 d . . . . .
N5 N 0.2280(5) 0.1464(4) 0.3485(4) 0.0579(14) Uani 1 1 d . . . . .
N6 N 0.3752(4) 0.0459(4) 0.4175(4) 0.0434(11) Uani 1 1 d . . . . .
N7 N 0.6403(4) 0.0374(4) 0.3712(4) 0.0443(11) Uani 1 1 d . . . . .
N8 N 0.7849(4) 0.1246(4) 0.2379(4) 0.0518(13) Uani 1 1 d . . . . .
O1 O 0.4853(3) 0.1989(3) 0.5053(3) 0.0396(9) Uani 1 1 d . . . . .
O2 O 0.3646(3) 0.3562(3) 0.3836(3) 0.0389(9) Uani 1 1 d . . . . .
O3 O 0.6251(3) 0.3460(2) 0.3400(2) 0.0320(8) Uani 1 1 d . . . . .
O4 O 0.5044(3) 0.5000(2) 0.4034(2) 0.0287(7) Uani 1 1 d . . . . .
O5 O 0.6032(3) 0.3394(2) 0.5446(2) 0.0289(7) Uani 1 1 d . . . . .
O6 O 0.3665(3) 0.3747(2) 0.5666(2) 0.0287(7) Uani 1 1 d . . . . .
O7 O 0.5647(3) 0.4976(3) 0.1698(3) 0.0389(9) Uani 1 1 d . . . . .
O8 O 0.8102(3) 0.4617(3) 0.1673(3) 0.0413(9) Uani 1 1 d . . . . .
O9 O 0.6559(3) 0.6210(3) 0.2337(3) 0.0355(8) Uani 1 1 d . . . . .
O10 O 0.7594(3) 0.4636(3) 0.3665(3) 0.0343(8) Uani 1 1 d . . . . .
O11 O 0.5983(4) 0.3156(3) 0.7470(3) 0.0464(10) Uani 1 1 d . . . . .
O12 O 0.4544(4) 0.1986(3) 0.7248(3) 0.0496(10) Uani 1 1 d . . . . .
O13 O 0.2295(3) 0.5411(3) 0.4484(3) 0.0423(9) Uani 1 1 d . . . . .
C1 C 0.5256(5) 0.2893(4) -0.0052(5) 0.0473(14) Uani 1 1 d . . . . .
H1 H 0.532891 0.313720 -0.075875 0.057 Uiso 1 1 calc R U . . .
C2 C 0.5002(6) 0.2818(4) 0.1497(4) 0.0507(15) Uani 1 1 d . . . . .
H2 H 0.486608 0.300593 0.207093 0.061 Uiso 1 1 calc R U . . .
C3 C 0.5125(6) 0.1874(5) 0.1519(5) 0.0585(17) Uani 1 1 d . . . . .
H3 H 0.510402 0.128373 0.210076 0.070 Uiso 1 1 calc R U . . .
C4 C 0.5414(7) 0.1052(5) 0.0186(7) 0.084(2) Uani 1 1 d D U . . .
H4A H 0.538267 0.131756 -0.052921 0.100 Uiso 1 1 calc R U . . .
H4B H 0.470698 0.064279 0.059735 0.100 Uiso 1 1 calc R U . . .
C5 C 0.6635(8) 0.0369(7) 0.0268(8) 0.112(3) Uani 1 1 d D U . . .
H5A H 0.672412 0.016581 0.096121 0.134 Uiso 1 1 calc R U . . .
H5B H 0.661574 -0.024703 0.013688 0.134 Uiso 1 1 calc R U . . .
C6 C 0.7747(9) 0.0942(9) -0.0513(9) 0.128(3) Uani 1 1 d D U . . .
H6A H 0.763053 0.164813 -0.054078 0.154 Uiso 0.758(12) 1 d R U P A 1
H6B H 0.851902 0.062037 -0.031847 0.154 Uiso 0.758(12) 1 d R U P A 1
H6'A H 0.749126 0.121982 -0.114974 0.154 Uiso 0.242(12) 1 d R U P A 2
H6'B H 0.773058 0.153111 -0.032560 0.154 Uiso 0.242(12) 1 d R U P A 2
C7 C 0.7825(15) 0.0905(12) -0.1556(10) 0.147(6) Uani 0.758(12) 1 d D U P A 1
H7A H 0.852284 0.126318 -0.206890 0.221 Uiso 0.758(12) 1 calc R U P A 1
H7B H 0.794499 0.020344 -0.151941 0.221 Uiso 0.758(12) 1 calc R U P A 1
H7C H 0.705799 0.122544 -0.174216 0.221 Uiso 0.758(12) 1 calc R U P A 1
C8 C 0.2768(5) 0.5097(4) 0.1834(4) 0.0376(12) Uani 1 1 d . . . . .
H8 H 0.325420 0.516775 0.220811 0.045 Uiso 1 1 calc R U . . .
C9 C 0.1136(5) 0.4954(4) 0.1410(4) 0.0409(13) Uani 1 1 d . . . . .
H9 H 0.031842 0.490314 0.142544 0.049 Uiso 1 1 calc R U . . .
C10 C 0.2198(5) 0.4951(4) 0.0623(4) 0.0463(14) Uani 1 1 d . . . . .
H10 H 0.222818 0.490207 -0.000258 0.056 Uiso 1 1 calc R U . . .
C11 C 0.0686(5) 0.5112(4) 0.3157(4) 0.0456(14) Uani 1 1 d D U . . .
H11A H 0.114546 0.479613 0.367893 0.055 Uiso 1 1 calc R U . . .
H11B H -0.002679 0.472010 0.336508 0.055 Uiso 1 1 calc R U . . .
C12 C 0.0201(6) 0.6184(5) 0.3133(5) 0.0656(18) Uani 1 1 d D U . . .
H12A H -0.035583 0.615684 0.380756 0.079 Uiso 1 1 calc R U . . .
H12B H 0.090649 0.655651 0.299986 0.079 Uiso 1 1 calc R U . . .
C13 C -0.0495(7) 0.6759(5) 0.2331(6) 0.077(2) Uani 1 1 d D U . . .
H13A H -0.109043 0.632753 0.237392 0.092 Uiso 1 1 calc R U . . .
H13B H 0.009951 0.691241 0.164969 0.092 Uiso 1 1 calc R U . . .
C14 C -0.1203(8) 0.7757(6) 0.2458(10) 0.133(4) Uani 1 1 d D U . . .
H14A H -0.163283 0.809656 0.192803 0.200 Uiso 1 1 calc R U . . .
H14B H -0.180547 0.760856 0.312590 0.200 Uiso 1 1 calc R U . . .
H14C H -0.061563 0.819339 0.240173 0.200 Uiso 1 1 calc R U . . .
C15 C 0.3342(7) -0.0046(5) 0.3727(6) 0.0647(19) Uani 1 1 d . . . . .
H15 H 0.363808 -0.070409 0.371477 0.078 Uiso 1 1 calc R U . . .
C16 C 0.2429(7) 0.0573(5) 0.3302(6) 0.074(2) Uani 1 1 d . . . . .
H16 H 0.198392 0.041654 0.294946 0.089 Uiso 1 1 calc R U . . .
C17 C 0.3097(5) 0.1351(4) 0.4011(5) 0.0476(14) Uani 1 1 d . . . . .
H17 H 0.319214 0.185305 0.423743 0.057 Uiso 1 1 calc R U . . .
C18 C 0.1431(8) 0.2373(6) 0.3171(7) 0.101(3) Uani 1 1 d D U . . .
H18A H 0.152900 0.257938 0.243449 0.121 Uiso 1 1 calc R U . . .
H18B H 0.165920 0.292905 0.329263 0.121 Uiso 1 1 calc R U . . .
C19 C 0.0065(9) 0.2197(8) 0.3752(9) 0.132(3) Uani 1 1 d D U . . .
H19A H -0.013734 0.158591 0.370851 0.158 Uiso 1 1 calc R U . . .
H19B H -0.047612 0.277490 0.343425 0.158 Uiso 1 1 calc R U . . .
C20 C -0.0183(13) 0.2069(10) 0.4895(9) 0.181(4) Uani 1 1 d D U . . .
H20A H 0.034954 0.145062 0.514688 0.218 Uiso 0.624(14) 1 d R U P B 1
H20B H 0.023295 0.262414 0.485307 0.218 Uiso 0.624(14) 1 d R U P B 1
H20C H 0.017027 0.261467 0.493604 0.218 Uiso 0.376(14) 1 d R U P B 2
H20D H -0.109104 0.220450 0.511810 0.218 Uiso 0.376(14) 1 d R U P B 2
C21 C -0.1312(19) 0.1995(19) 0.5794(16) 0.224(8) Uani 0.624(14) 1 d D U P B 1
H21A H -0.105541 0.191722 0.638907 0.336 Uiso 0.624(14) 1 calc R U P B 1
H21B H -0.187192 0.260866 0.563668 0.336 Uiso 0.624(14) 1 calc R U P B 1
H21C H -0.173734 0.141292 0.593623 0.336 Uiso 0.624(14) 1 calc R U P B 1
C22 C 0.6938(5) 0.1250(5) 0.3258(5) 0.0478(15) Uani 1 1 d . . . . .
H22 H 0.672005 0.179159 0.350791 0.057 Uiso 1 1 calc R U . . .
C23 C 0.6998(6) -0.0200(4) 0.3096(5) 0.0552(17) Uani 1 1 d . . . . .
H23 H 0.681610 -0.085594 0.322015 0.066 Uiso 1 1 calc R U . . .
C24 C 0.7886(6) 0.0324(5) 0.2287(5) 0.067(2) Uani 1 1 d . . . . .
H24 H 0.842426 0.009867 0.176111 0.081 Uiso 1 1 calc R U . . .
C25 C 0.8525(6) 0.2136(5) 0.1625(6) 0.075(2) Uani 1 1 d . . . . .
H25A H 0.844609 0.263160 0.195367 0.090 Uiso 1 1 calc R U . . .
H25B H 0.813840 0.246037 0.105681 0.090 Uiso 1 1 calc R U . . .
C26 C 0.9875(6) 0.1850(5) 0.1210(6) 0.070(2) Uani 1 1 d . . . . .
H26A H 0.995432 0.143270 0.079669 0.084 Uiso 1 1 calc R U . . .
H26B H 1.023165 0.143825 0.178208 0.084 Uiso 1 1 calc R U . . .
C27 C 1.0621(6) 0.2772(6) 0.0550(6) 0.070(2) Uani 1 1 d . . . . .
H27A H 1.030227 0.316125 -0.004798 0.084 Uiso 1 1 calc R U . . .
H27B H 1.050183 0.321294 0.094797 0.084 Uiso 1 1 calc R U . . .
C28 C 1.2006(7) 0.2469(6) 0.0190(7) 0.087(3) Uani 1 1 d . . . . .
H28A H 1.244149 0.307452 -0.022388 0.131 Uiso 1 1 calc R U . . .
H28B H 1.232958 0.209598 0.077934 0.131 Uiso 1 1 calc R U . . .
H28C H 1.213009 0.204432 -0.021623 0.131 Uiso 1 1 calc R U . . .
C7' C 0.9139(18) 0.059(4) -0.083(4) 0.147(6) Uani 0.242(12) 1 d D . P A 2
H7'1 H 0.958866 0.115113 -0.135014 0.221 Uiso 0.242(12) 1 calc R U P A 2
H7'2 H 0.946624 0.033307 -0.023625 0.221 Uiso 0.242(12) 1 calc R U P A 2
H7'3 H 0.924099 0.004765 -0.110067 0.221 Uiso 0.242(12) 1 calc R U P A 2
C21' C 0.000(4) 0.1010(19) 0.567(3) 0.224(8) Uani 0.376(14) 1 d D . P B 2
H21D H -0.019304 0.105237 0.634383 0.336 Uiso 0.376(14) 1 calc R U P B 2
H21E H -0.056065 0.057397 0.567839 0.336 Uiso 0.376(14) 1 calc R U P B 2
H21F H 0.085246 0.073088 0.547427 0.336 Uiso 0.376(14) 1 calc R U P B 2

loop_
_atom_site_aniso_label
_atom_site_aniso_U_11
_atom_site_aniso_U_22
_atom_site_aniso_U_33
_atom_site_aniso_U_23
_atom_site_aniso_U_13
_atom_site_aniso_U_12
Cu1 0.0367(5) 0.0334(5) 0.0412(6) -0.0066(4) 0.0030(4) -0.0030(4)
Cu2 0.0399(5) 0.0666(7) 0.0292(5) -0.0117(5) -0.0094(4) -0.0036(5)
Mo1 0.0374(3) 0.0236(2) 0.0245(2) -0.00802(18) -0.00945(18) -0.00688(18)
Mo2 0.0302(2) 0.0296(2) 0.0236(2) -0.00919(18) -0.00741(18) -0.00454(18)
Mo3 0.0295(2) 0.0276(2) 0.0268(3) -0.00959(18) -0.01256(18) -0.00205(17)
Mo4 0.0441(3) 0.0266(2) 0.0235(3) -0.00688(19) -0.01306(19) -0.00008(19)
N1 0.046(3) 0.035(2) 0.032(3) -0.010(2) -0.004(2) -0.003(2)
N2 0.054(3) 0.042(3) 0.048(3) -0.017(2) -0.008(2) -0.011(2)
N3 0.033(2) 0.040(3) 0.032(3) -0.009(2) -0.0023(19) -0.0016(19)
N4 0.030(2) 0.037(2) 0.027(2) -0.0069(18) -0.0078(18) -0.0068(18)
N5 0.077(4) 0.040(3) 0.068(4) -0.007(3) -0.049(3) -0.003(3)
N6 0.048(3) 0.042(3) 0.039(3) -0.007(2) -0.016(2) -0.010(2)
N7 0.047(3) 0.048(3) 0.035(3) -0.016(2) -0.007(2) -0.002(2)
N8 0.055(3) 0.037(3) 0.055(3) -0.016(2) -0.001(2) -0.009(2)
O1 0.055(2) 0.0281(19) 0.034(2) -0.0062(16) -0.0127(17) -0.0094(17)
O2 0.046(2) 0.040(2) 0.038(2) -0.0164(17) -0.0143(17) -0.0080(17)
O3 0.0395(19) 0.0305(18) 0.0259(19) -0.0110(15) -0.0063(15) -0.0047(15)
O4 0.0362(19) 0.0257(18) 0.0281(18) -0.0090(14) -0.0139(15) -0.0032(14)
O5 0.0368(18) 0.0265(17) 0.0260(18) -0.0085(14) -0.0135(15) -0.0014(14)
O6 0.0351(18) 0.0272(18) 0.0250(18) -0.0097(14) -0.0074(14) -0.0051(14)
O7 0.038(2) 0.042(2) 0.038(2) -0.0112(17) -0.0158(16) -0.0032(16)
O8 0.0359(19) 0.057(2) 0.034(2) -0.0224(18) -0.0038(16) -0.0077(17)
O9 0.044(2) 0.035(2) 0.0256(19) -0.0101(15) -0.0046(15) -0.0100(16)
O10 0.0335(18) 0.040(2) 0.034(2) -0.0164(16) -0.0108(15) -0.0026(15)
O11 0.053(2) 0.056(2) 0.033(2) -0.0142(18) -0.0224(18) 0.0038(19)
O12 0.075(3) 0.029(2) 0.038(2) -0.0068(17) -0.012(2) -0.0051(19)
O13 0.045(2) 0.049(2) 0.044(2) -0.0191(19) -0.0241(18) -0.0013(18)
C1 0.055(4) 0.050(4) 0.032(3) -0.011(3) -0.011(3) -0.003(3)
C2 0.072(4) 0.045(4) 0.033(3) -0.014(3) -0.012(3) -0.001(3)
C3 0.078(5) 0.040(4) 0.037(4) -0.002(3) -0.006(3) -0.003(3)
C4 0.096(5) 0.061(4) 0.113(6) -0.053(4) -0.021(5) -0.014(4)
C5 0.134(7) 0.096(6) 0.133(8) -0.073(6) -0.041(6) 0.003(6)
C6 0.102(7) 0.163(9) 0.148(9) -0.090(7) -0.031(6) -0.004(6)
C7 0.165(12) 0.144(12) 0.113(11) -0.040(9) -0.033(9) 0.010(10)
C8 0.035(3) 0.042(3) 0.038(3) -0.011(2) -0.014(2) -0.009(2)
C9 0.034(3) 0.056(4) 0.041(3) -0.019(3) -0.017(2) -0.005(3)
C10 0.049(3) 0.058(4) 0.037(3) -0.021(3) -0.014(3) -0.005(3)
C11 0.039(3) 0.062(4) 0.038(3) -0.021(3) -0.007(2) -0.007(3)
C12 0.058(4) 0.070(4) 0.068(5) -0.036(4) -0.006(3) 0.000(3)
C13 0.068(4) 0.070(5) 0.105(6) -0.048(4) -0.020(4) -0.004(4)
C14 0.081(6) 0.076(6) 0.243(13) -0.069(7) -0.046(7) 0.024(5)
C15 0.089(5) 0.045(4) 0.073(5) -0.018(3) -0.042(4) -0.007(4)
C16 0.105(6) 0.051(4) 0.095(6) -0.024(4) -0.067(5) -0.007(4)
C17 0.058(4) 0.039(3) 0.049(4) -0.010(3) -0.017(3) -0.015(3)
C18 0.118(6) 0.066(4) 0.135(7) -0.018(5) -0.093(6) 0.020(5)
C19 0.130(6) 0.103(6) 0.162(8) -0.029(6) -0.082(7) 0.026(5)
C20 0.146(7) 0.134(6) 0.178(8) 0.010(7) -0.042(7) 0.037(6)
C21 0.198(13) 0.159(12) 0.227(14) -0.014(12) -0.033(12) 0.022(11)
C22 0.044(3) 0.049(4) 0.053(4) -0.032(3) 0.002(3) -0.004(3)
C23 0.070(4) 0.032(3) 0.051(4) -0.016(3) 0.003(3) -0.009(3)
C24 0.082(5) 0.048(4) 0.060(5) -0.032(3) 0.016(4) -0.014(3)
C25 0.069(5) 0.047(4) 0.094(6) -0.023(4) 0.000(4) -0.016(3)
C26 0.070(5) 0.063(5) 0.072(5) -0.021(4) -0.005(4) -0.019(4)
C27 0.068(5) 0.071(5) 0.061(5) -0.010(4) -0.009(4) -0.022(4)
C28 0.077(5) 0.069(5) 0.084(6) -0.005(4) -0.004(4) -0.013(4)
C7' 0.165(12) 0.144(12) 0.113(11) -0.040(9) -0.033(9) 0.010(10)
C21' 0.198(13) 0.159(12) 0.227(14) -0.014(12) -0.033(12) 0.022(11)

loop_
_atom_type_symbol
_atom_type_description
_atom_type_scat_dispersion_real
_atom_type_scat_dispersion_imag
_atom_type_scat_source
C C 0.0033 0.0016 'International Tables Vol C Tables 4.2.6.8 and 6.1.1.4'
H H 0.0000 0.0000 'International Tables Vol C Tables 4.2.6.8 and 6.1.1.4'
N N 0.0061 0.0033 'International Tables Vol C Tables 4.2.6.8 and 6.1.1.4'
O O 0.0106 0.0060 'International Tables Vol C Tables 4.2.6.8 and 6.1.1.4'
Cu Cu 0.3201 1.2651 'International Tables Vol C Tables 4.2.6.8 and 6.1.1.4'
Mo Mo -1.6832 0.6857 'International Tables Vol C Tables 4.2.6.8 and 6.1.1.4'

loop_
_geom_angle_atom_site_label_1
_geom_angle_atom_site_label_2
_geom_angle_atom_site_label_3
_geom_angle
_geom_angle_site_symmetry_1
_geom_angle_site_symmetry_3
_geom_angle_publ_flag
N1 Cu1 N1 180.0(3) . 2_665 ?
N1 Cu1 N3 89.80(17) . . ?
N1 Cu1 N3 90.20(17) 2_665 . ?
N1 Cu1 N3 90.20(17) . 2_665 ?
N1 Cu1 N3 89.80(17) 2_665 2_665 ?
N3 Cu1 N3 180.0 . 2_665 ?
N1 Cu1 O7 91.44(15) . . ?
N1 Cu1 O7 88.56(15) 2_665 . ?
N3 Cu1 O7 84.67(15) . . ?
N3 Cu1 O7 95.33(15) 2_665 . ?
N7 Cu2 N7 180.0 . 2_656 ?
N7 Cu2 N6 89.35(19) . 2_656 ?
N7 Cu2 N6 90.65(19) 2_656 2_656 ?
N7 Cu2 N6 90.65(19) . . ?
N7 Cu2 N6 89.35(19) 2_656 . ?
N6 Cu2 N6 180.0 2_656 . ?
N7 Cu2 O1 89.06(15) . . ?
N7 Cu2 O1 90.94(15) 2_656 . ?
N6 Cu2 O1 88.71(15) 2_656 . ?
N6 Cu2 O1 91.29(15) . . ?
O2 Mo1 O1 103.56(17) . . ?
O2 Mo1 O3 100.60(16) . . ?
O1 Mo1 O3 99.34(15) . . ?
O2 Mo1 O6 97.81(15) . . ?
O1 Mo1 O6 102.94(15) . . ?
O3 Mo1 O6 146.76(13) . . ?
O2 Mo1 O4 94.32(14) . . ?
O1 Mo1 O4 162.12(15) . . ?
O3 Mo1 O4 77.41(12) . . ?
O6 Mo1 O4 73.80(12) . . ?
O2 Mo1 O5 164.18(14) . . ?
O1 Mo1 O5 90.35(14) . . ?
O3 Mo1 O5 84.27(13) . . ?
O6 Mo1 O5 71.33(12) . . ?
O4 Mo1 O5 71.88(11) . . ?
O2 Mo1 Mo3 85.35(11) . . ?
O1 Mo1 Mo3 138.20(12) . . ?
O3 Mo1 Mo3 119.35(9) . . ?
O6 Mo1 Mo3 35.36(9) . . ?
O4 Mo1 Mo3 41.96(8) . . ?
O5 Mo1 Mo3 79.19(7) . . ?
O8 Mo2 O7 104.10(17) . . ?
O8 Mo2 O9 103.48(16) . . ?
O7 Mo2 O9 98.90(16) . . ?
O8 Mo2 O3 103.66(16) . . ?
O7 Mo2 O3 97.92(15) . . ?
O9 Mo2 O3 143.30(14) . . ?
O8 Mo2 O10 87.30(14) . . ?
O7 Mo2 O10 168.58(14) . . ?
O9 Mo2 O10 78.73(13) . . ?
O3 Mo2 O10 78.37(13) . . ?
O8 Mo2 O4 156.53(14) . . ?
O7 Mo2 O4 99.35(13) . . ?
O9 Mo2 O4 73.18(12) . . ?
O3 Mo2 O4 72.05(12) . . ?
O10 Mo2 O4 69.24(11) . . ?
O13 Mo3 O10 104.27(17) . 2_666 ?
O13 Mo3 O6 101.43(16) . . ?
O10 Mo3 O6 96.83(14) 2_666 . ?
O13 Mo3 O5 101.57(16) . 2_666 ?
O10 Mo3 O5 96.50(14) 2_666 2_666 ?
O6 Mo3 O5 149.59(13) . 2_666 ?
O13 Mo3 O4 99.13(15) . . ?
O10 Mo3 O4 156.59(14) 2_666 . ?
O6 Mo3 O4 77.91(12) . . ?
O5 Mo3 O4 79.02(12) 2_666 . ?
O13 Mo3 O4 174.84(15) . 2_666 ?
O10 Mo3 O4 80.88(13) 2_666 2_666 ?
O6 Mo3 O4 77.89(12) . 2_666 ?
O5 Mo3 O4 77.41(12) 2_666 2_666 ?
O4 Mo3 O4 75.71(13) . 2_666 ?
O13 Mo3 Mo1 90.14(12) . . ?
O10 Mo3 Mo1 132.65(11) 2_666 . ?
O6 Mo3 Mo1 35.82(9) . . ?
O5 Mo3 Mo1 124.87(9) 2_666 . ?
O4 Mo3 Mo1 45.87(8) . . ?
O4 Mo3 Mo1 86.40(7) 2_666 . ?
O13 Mo3 Mo4 90.03(13) . 2_666 ?
O10 Mo3 Mo4 132.40(11) 2_666 2_666 ?
O6 Mo3 Mo4 124.90(9) . 2_666 ?
O5 Mo3 Mo4 35.90(9) 2_666 2_666 ?
O4 Mo3 Mo4 47.00(8) . 2_666 ?
O4 Mo3 Mo4 86.25(8) 2_666 2_666 ?
Mo1 Mo3 Mo4 91.497(15) . 2_666 ?
O11 Mo4 O12 105.34(19) . . ?
O11 Mo4 O9 100.37(16) . 2_666 ?
O12 Mo4 O9 101.82(17) . 2_666 ?
O11 Mo4 O5 98.82(16) . . ?
O12 Mo4 O5 100.52(16) . . ?
O9 Mo4 O5 145.36(14) 2_666 . ?
O11 Mo4 O4 93.47(15) . 2_666 ?
O12 Mo4 O4 161.00(16) . 2_666 ?
O9 Mo4 O4 76.89(13) 2_666 2_666 ?
O5 Mo4 O4 73.40(12) . 2_666 ?
O11 Mo4 O6 163.06(15) . . ?
O12 Mo4 O6 89.96(15) . . ?
O9 Mo4 O6 83.15(13) 2_666 . ?
O5 Mo4 O6 70.71(12) . . ?
O4 Mo4 O6 71.04(11) 2_666 . ?
C1 N1 C2 104.8(5) . . ?
C1 N1 Cu1 126.8(4) . . ?
C2 N1 Cu1 128.4(4) . . ?
C1 N2 C3 106.3(5) . . ?
C1 N2 C4 125.6(6) . . ?
C3 N2 C4 128.0(6) . . ?
C8 N3 C10 106.4(4) . . ?
C8 N3 Cu1 130.4(4) . . ?
C10 N3 Cu1 123.2(4) . . ?
C8 N4 C9 107.7(4) . . ?
C8 N4 C11 126.4(4) . . ?
C9 N4 C11 125.9(4) . . ?
C17 N5 C16 105.7(5) . . ?
C17 N5 C18 125.6(6) . . ?
C16 N5 C18 128.6(6) . . ?
C17 N6 C15 105.9(5) . . ?
C17 N6 Cu2 123.5(4) . . ?
C15 N6 Cu2 130.5(4) . . ?
C22 N7 C23 105.7(5) . . ?
C22 N7 Cu2 126.7(4) . . ?
C23 N7 Cu2 127.6(4) . . ?
C22 N8 C24 106.9(5) . . ?
C22 N8 C25 124.8(5) . . ?
C24 N8 C25 127.8(5) . . ?
Mo1 O1 Cu2 152.58(18) . . ?
Mo1 O3 Mo2 119.26(16) . . ?
Mo3 O4 Mo1 92.17(11) . . ?
Mo3 O4 Mo4 91.24(11) . 2_666 ?
Mo1 O4 Mo4 162.31(15) . 2_666 ?
Mo3 O4 Mo3 104.29(13) . 2_666 ?
Mo1 O4 Mo3 98.19(11) . 2_666 ?
Mo4 O4 Mo3 97.78(11) 2_666 2_666 ?
Mo3 O4 Mo2 164.72(15) . . ?
Mo1 O4 Mo2 86.84(10) . . ?
Mo4 O4 Mo2 85.33(10) 2_666 . ?
Mo3 O4 Mo2 90.94(10) 2_666 . ?
Mo3 O5 Mo4 108.91(14) 2_666 . ?
Mo3 O5 Mo1 109.84(14) 2_666 . ?
Mo4 O5 Mo1 104.82(13) . . ?
Mo3 O6 Mo1 108.82(15) . . ?
Mo3 O6 Mo4 110.49(13) . . ?
Mo1 O6 Mo4 104.61(13) . . ?
Mo2 O7 Cu1 156.00(18) . . ?
Mo4 O9 Mo2 119.46(17) 2_666 . ?
Mo3 O10 Mo2 118.93(16) 2_666 . ?
N2 C1 N1 110.9(5) . . ?
N2 C1 H1 124.5 . . ?
N1 C1 H1 124.5 . . ?
C3 C2 N1 109.9(5) . . ?
C3 C2 H2 125.0 . . ?
N1 C2 H2 125.0 . . ?
C2 C3 N2 108.0(5) . . ?
C2 C3 H3 126.0 . . ?
N2 C3 H3 126.0 . . ?
N2 C4 C5 112.6(6) . . ?
N2 C4 H4A 109.1 . . ?
C5 C4 H4A 109.1 . . ?
N2 C4 H4B 109.1 . . ?
C5 C4 H4B 109.1 . . ?
H4A C4 H4B 107.8 . . ?
C6 C5 C4 109.9(8) . . ?
C6 C5 H5A 109.7 . . ?
C4 C5 H5A 109.7 . . ?
C6 C5 H5B 109.7 . . ?
C4 C5 H5B 109.7 . . ?
H5A C5 H5B 108.2 . . ?
C7 C6 C5 107.5(10) . . ?
C5 C6 C7' 131(2) . . ?
C7 C6 H6A 110.3 . . ?
C5 C6 H6A 110.3 . . ?
C7 C6 H6B 110.1 . . ?
C5 C6 H6B 110.2 . . ?
H6A C6 H6B 108.5 . . ?
C5 C6 H6'A 103.0 . . ?
C7' C6 H6'A 105.1 . . ?
C5 C6 H6'B 105.5 . . ?
C7' C6 H6'B 104.5 . . ?
H6'A C6 H6'B 105.3 . . ?
C6 C7 H7A 109.5 . . ?
C6 C7 H7B 109.5 . . ?
H7A C7 H7B 109.5 . . ?
C6 C7 H7C 109.5 . . ?
H7A C7 H7C 109.5 . . ?
H7B C7 H7C 109.5 . . ?
N3 C8 N4 110.6(4) . . ?
N3 C8 H8 124.7 . . ?
N4 C8 H8 124.7 . . ?
C10 C9 N4 106.2(4) . . ?
C10 C9 H9 126.9 . . ?
N4 C9 H9 126.9 . . ?
C9 C10 N3 109.2(5) . . ?
C9 C10 H10 125.4 . . ?
N3 C10 H10 125.4 . . ?
N4 C11 C12 114.3(5) . . ?
N4 C11 H11A 108.7 . . ?
C12 C11 H11A 108.7 . . ?
N4 C11 H11B 108.7 . . ?
C12 C11 H11B 108.7 . . ?
H11A C11 H11B 107.6 . . ?
C13 C12 C11 113.4(5) . . ?
C13 C12 H12A 108.9 . . ?
C11 C12 H12A 108.9 . . ?
C13 C12 H12B 108.9 . . ?
C11 C12 H12B 108.9 . . ?
H12A C12 H12B 107.7 . . ?
C12 C13 C14 112.6(7) . . ?
C12 C13 H13A 109.1 . . ?
C14 C13 H13A 109.1 . . ?
C12 C13 H13B 109.1 . . ?
C14 C13 H13B 109.1 . . ?
H13A C13 H13B 107.8 . . ?
C13 C14 H14A 109.5 . . ?
C13 C14 H14B 109.5 . . ?
H14A C14 H14B 109.5 . . ?
C13 C14 H14C 109.5 . . ?
H14A C14 H14C 109.5 . . ?
H14B C14 H14C 109.5 . . ?
C16 C15 N6 108.2(6) . . ?
C16 C15 H15 125.9 . . ?
N6 C15 H15 125.9 . . ?
C15 C16 N5 107.5(6) . . ?
C15 C16 H16 126.2 . . ?
N5 C16 H16 126.2 . . ?
N6 C17 N5 112.6(5) . . ?
N6 C17 H17 123.7 . . ?
N5 C17 H17 123.7 . . ?
N5 C18 C19 112.3(7) . . ?
N5 C18 H18A 109.1 . . ?
C19 C18 H18A 109.1 . . ?
N5 C18 H18B 109.1 . . ?
C19 C18 H18B 109.1 . . ?
H18A C18 H18B 107.9 . . ?
C18 C19 C20 110.7(10) . . ?
C18 C19 H19A 109.5 . . ?
C20 C19 H19A 109.5 . . ?
C18 C19 H19B 109.5 . . ?
C20 C19 H19B 109.5 . . ?
H19A C19 H19B 108.1 . . ?
C21 C20 C19 135.9(16) . . ?
C21' C20 C19 119(2) . . ?
C21 C20 H20A 103.3 . . ?
C19 C20 H20A 102.8 . . ?
C21 C20 H20B 103.9 . . ?
C19 C20 H20B 102.9 . . ?
H20A C20 H20B 105.0 . . ?
C21' C20 H20C 116.6 . . ?
C19 C20 H20C 109.4 . . ?
C21' C20 H20D 100.3 . . ?
C19 C20 H20D 103.1 . . ?
H20C C20 H20D 106.1 . . ?
C20 C21 H21A 109.5 . . ?
C20 C21 H21B 109.5 . . ?
H21A C21 H21B 109.5 . . ?
C20 C21 H21C 109.5 . . ?
H21A C21 H21C 109.5 . . ?
H21B C21 H21C 109.5 . . ?
N7 C22 N8 110.5(5) . . ?
N7 C22 H22 124.7 . . ?
N8 C22 H22 124.7 . . ?
C24 C23 N7 109.8(5) . . ?
C24 C23 H23 125.1 . . ?
N7 C23 H23 125.1 . . ?
C23 C24 N8 107.1(5) . . ?
C23 C24 H24 126.4 . . ?
N8 C24 H24 126.4 . . ?
N8 C25 C26 112.4(6) . . ?
N8 C25 H25A 109.1 . . ?
C26 C25 H25A 109.1 . . ?
N8 C25 H25B 109.1 . . ?
C26 C25 H25B 109.1 . . ?
H25A C25 H25B 107.9 . . ?
C25 C26 C27 112.9(6) . . ?
C25 C26 H26A 109.0 . . ?
C27 C26 H26A 109.0 . . ?
C25 C26 H26B 109.0 . . ?
C27 C26 H26B 109.0 . . ?
H26A C26 H26B 107.8 . . ?
C28 C27 C26 112.2(6) . . ?
C28 C27 H27A 109.2 . . ?
C26 C27 H27A 109.2 . . ?
C28 C27 H27B 109.2 . . ?
C26 C27 H27B 109.2 . . ?
H27A C27 H27B 107.9 . . ?
C27 C28 H28A 109.5 . . ?
C27 C28 H28B 109.5 . . ?
H28A C28 H28B 109.5 . . ?
C27 C28 H28C 109.5 . . ?
H28A C28 H28C 109.5 . . ?
H28B C28 H28C 109.5 . . ?
C6 C7' H7'1 109.5 . . ?
C6 C7' H7'2 109.5 . . ?
H7'1 C7' H7'2 109.5 . . ?
C6 C7' H7'3 109.5 . . ?
H7'1 C7' H7'3 109.5 . . ?
H7'2 C7' H7'3 109.5 . . ?
C20 C21' H21D 109.5 . . ?
C20 C21' H21E 109.5 . . ?
H21D C21' H21E 109.5 . . ?
C20 C21' H21F 109.5 . . ?
H21D C21' H21F 109.5 . . ?
H21E C21' H21F 109.5 . . ?

loop_
_geom_bond_atom_site_label_1
_geom_bond_atom_site_label_2
_geom_bond_distance
_geom_bond_site_symmetry_2
_geom_bond_publ_flag
Cu1 N1 1.973(4) . ?
Cu1 N1 1.973(4) 2_665 ?
Cu1 N3 2.017(4) . ?
Cu1 N3 2.017(4) 2_665 ?
Cu1 O7 2.781(4) . ?
Cu2 N7 1.986(4) . ?
Cu2 N7 1.986(4) 2_656 ?
Cu2 N6 1.989(4) 2_656 ?
Cu2 N6 1.989(4) . ?
Cu2 O1 2.825(3) . ?
Mo1 O2 1.705(3) . ?
Mo1 O1 1.716(3) . ?
Mo1 O3 1.902(3) . ?
Mo1 O6 1.982(3) . ?
Mo1 O4 2.303(3) . ?
Mo1 O5 2.353(3) . ?
Mo1 Mo3 3.2060(6) . ?
Mo2 O8 1.702(3) . ?
Mo2 O7 1.719(3) . ?
Mo2 O9 1.909(3) . ?
Mo2 O3 1.930(3) . ?
Mo2 O10 2.277(3) . ?
Mo2 O4 2.503(3) . ?
Mo3 O13 1.685(3) . ?
Mo3 O10 1.752(3) 2_666 ?
Mo3 O6 1.960(3) . ?
Mo3 O5 1.962(3) 2_666 ?
Mo3 O4 2.145(3) . ?
Mo3 O4 2.378(3) 2_666 ?
Mo3 Mo4 3.2201(6) 2_666 ?
Mo4 O11 1.704(4) . ?
Mo4 O12 1.706(4) . ?
Mo4 O9 1.905(3) 2_666 ?
Mo4 O5 1.996(3) . ?
Mo4 O4 2.356(3) 2_666 ?
Mo4 O6 2.371(3) . ?
N1 C1 1.338(7) . ?
N1 C2 1.367(7) . ?
N2 C1 1.328(7) . ?
N2 C3 1.366(8) . ?
N2 C4 1.454(7) . ?
N3 C8 1.320(7) . ?
N3 C10 1.369(7) . ?
N4 C8 1.346(6) . ?
N4 C9 1.364(6) . ?
N4 C11 1.462(6) . ?
N5 C17 1.327(7) . ?
N5 C16 1.358(8) . ?
N5 C18 1.451(8) . ?
N6 C17 1.304(7) . ?
N6 C15 1.358(7) . ?
N7 C22 1.327(7) . ?
N7 C23 1.367(7) . ?
N8 C22 1.357(7) . ?
N8 C24 1.358(7) . ?
N8 C25 1.469(7) . ?
C1 H1 0.9300 . ?
C2 C3 1.308(8) . ?
C2 H2 0.9300 . ?
C3 H3 0.9300 . ?
C4 C5 1.521(8) . ?
C4 H4A 0.9700 . ?
C4 H4B 0.9700 . ?
C5 C6 1.516(8) . ?
C5 H5A 0.9700 . ?
C5 H5B 0.9700 . ?
C6 C7 1.514(9) . ?
C6 C7' 1.520(10) . ?
C6 H6A 0.9700 . ?
C6 H6B 0.9700 . ?
C6 H6'A 0.9700 . ?
C6 H6'B 0.9700 . ?
C7 H7A 0.9600 . ?
C7 H7B 0.9600 . ?
C7 H7C 0.9600 . ?
C8 H8 0.9300 . ?
C9 C10 1.362(7) . ?
C9 H9 0.9300 . ?
C10 H10 0.9300 . ?
C11 C12 1.498(6) . ?
C11 H11A 0.9700 . ?
C11 H11B 0.9700 . ?
C12 C13 1.495(7) . ?
C12 H12A 0.9700 . ?
C12 H12B 0.9700 . ?
C13 C14 1.523(7) . ?
C13 H13A 0.9700 . ?
C13 H13B 0.9700 . ?
C14 H14A 0.9600 . ?
C14 H14B 0.9600 . ?
C14 H14C 0.9600 . ?
C15 C16 1.354(9) . ?
C15 H15 0.9300 . ?
C16 H16 0.9300 . ?
C17 H17 0.9300 . ?
C18 C19 1.515(8) . ?
C18 H18A 0.9700 . ?
C18 H18B 0.9700 . ?
C19 C20 1.538(9) . ?
C19 H19A 0.9700 . ?
C19 H19B 0.9700 . ?
C20 C21 1.487(10) . ?
C20 C21' 1.509(10) . ?
C20 H20A 0.9700 . ?
C20 H20B 0.9700 . ?
C20 H20C 0.9700 . ?
C20 H20D 0.9700 . ?
C21 H21A 0.9600 . ?
C21 H21B 0.9600 . ?
C21 H21C 0.9600 . ?
C22 H22 0.9300 . ?
C23 C24 1.343(8) . ?
C23 H23 0.9300 . ?
C24 H24 0.9300 . ?
C25 C26 1.477(9) . ?
C25 H25A 0.9700 . ?
C25 H25B 0.9700 . ?
C26 C27 1.515(8) . ?
C26 H26A 0.9700 . ?
C26 H26B 0.9700 . ?
C27 C28 1.503(9) . ?
C27 H27A 0.9700 . ?
C27 H27B 0.9700 . ?
C28 H28A 0.9600 . ?
C28 H28B 0.9600 . ?
C28 H28C 0.9600 . ?
C7' H7'1 0.9600 . ?
C7' H7'2 0.9600 . ?
C7' H7'3 0.9600 . ?
C21' H21D 0.9600 . ?
C21' H21E 0.9600 . ?
C21' H21F 0.9600 . ?
